data_7708064
loop_
_publ_author_name
'Liu, Yingying'
'Ng, Siu-Mui'
'Yiu, Shek-Man'
'Lau, Tai-Chu'

_publ_section_title
;
 Catalytic water oxidation by an <i>in situ</i> generated ruthenium
 nitrosyl complex bearing a bipyridine-bis(alkoxide) ligand.
;
_journal_issue 35
_journal_name_full 'Dalton transactions (Cambridge, England : 2003)'
_journal_page_first 12316
_journal_page_last 12323
_journal_paper_doi 10.1039/d1dt01918j
_journal_volume 50
_journal_year 2021
_chemical_formula_moiety 'C28 H33 N5 O3 Ru, 2(F6 P), 2(H2 O)'
_chemical_formula_sum 'C28 H37 F12 N5 O5 P2 Ru'
_chemical_formula_weight 914.63
_space_group_crystal_system triclinic
_space_group_IT_number 2
_space_group_name_Hall '-P 1'
_space_group_name_H-M_alt 'P -1'
_atom_sites_solution_hydrogens mixed
_audit_creation_method SHELXL-2016/6
_audit_update_record
;
2021-07-16 deposited with the CCDC.	2021-07-30 downloaded from the CCDC.
;
_cell_angle_alpha 86.519(3)
_cell_angle_beta 80.554(3)
_cell_angle_gamma 74.566(3)
_cell_formula_units_Z 2
_cell_length_a 10.5197(4)
_cell_length_b 11.3197(5)
_cell_length_c 15.7798(6)
_cell_measurement_reflns_used 7100
_cell_measurement_temperature 173(2)
_cell_measurement_theta_max 71.5700
_cell_measurement_theta_min 6.1650
_cell_volume 1786.45(13)
_computing_cell_refinement 'CrysAlisPro, Agilent Technologies'
_computing_data_collection 'CrysAlisPro, Agilent Technologies'
_computing_data_reduction 'CrysAlisPro, Agilent Technologies'
_computing_structure_refinement 'SHELXL-2016/6 (Sheldrick, 2016)'
_computing_structure_solution 'SHELXT-2014/5 (Sheldrick, 2014)'
_diffrn_ambient_temperature 173(2)
_diffrn_detector_area_resol_mean 16.1270
_diffrn_measured_fraction_theta_full 0.989
_diffrn_measured_fraction_theta_max 0.989
_diffrn_measurement_device_type 'Xcalibur, Sapphire3, Gemini ultra'
_diffrn_measurement_method '\w scans'
_diffrn_radiation_type CuK\a
_diffrn_radiation_wavelength 1.54178
_diffrn_reflns_av_R_equivalents 0.0309
_diffrn_reflns_av_unetI/netI 0.0373
_diffrn_reflns_Laue_measured_fraction_full 0.989
_diffrn_reflns_Laue_measured_fraction_max 0.989
_diffrn_reflns_limit_h_max 9
_diffrn_reflns_limit_h_min -12
_diffrn_reflns_limit_k_max 10
_diffrn_reflns_limit_k_min -13
_diffrn_reflns_limit_l_max 19
_diffrn_reflns_limit_l_min -17
_diffrn_reflns_number 12680
_diffrn_reflns_point_group_measured_fraction_full 0.989
_diffrn_reflns_point_group_measured_fraction_max 0.989
_diffrn_reflns_theta_full 67.679
_diffrn_reflns_theta_max 68.242
_diffrn_reflns_theta_min 4.052
_diffrn_source 'Enhance Ultra (Cu) X-ray Source'
_exptl_absorpt_coefficient_mu 5.392
_exptl_absorpt_correction_T_max 1.00000
_exptl_absorpt_correction_T_min 0.86728
_exptl_absorpt_correction_type multi-scan
_exptl_absorpt_process_details
;
CrysAlisPro, Agilent Technologies,
Version 1.171.37.35h (release 09-02-2015 CrysAlis171 .NET)
(compiled Feb  9 2015,16:26:32)
Empirical absorption correction using spherical harmonics,
 implemented in SCALE3 ABSPACK scaling algorithm.
;
_exptl_crystal_colour purple
_exptl_crystal_density_diffrn 1.700
_exptl_crystal_description irregular
_exptl_crystal_F_000 924
_exptl_crystal_size_max 0.56
_exptl_crystal_size_mid 0.37
_exptl_crystal_size_min 0.21
_refine_diff_density_max 4.351
_refine_diff_density_min -1.446
_refine_diff_density_rms 0.146
_refine_ls_extinction_method none
_refine_ls_goodness_of_fit_ref 1.150
_refine_ls_hydrogen_treatment constr
_refine_ls_matrix_type full
_refine_ls_number_parameters 494
_refine_ls_number_reflns 6460
_refine_ls_number_restraints 0
_refine_ls_restrained_S_all 1.150
_refine_ls_R_factor_all 0.0761
_refine_ls_R_factor_gt 0.0738
_refine_ls_shift/su_max 0.000
_refine_ls_shift/su_mean 0.000
_refine_ls_structure_factor_coef Fsqd
_refine_ls_weighting_details 'w=1/[\s^2^(Fo^2^)+(0.0706P)^2^+15.5114P] where P=(Fo^2^+2Fc^2^)/3'
_refine_ls_weighting_scheme calc
_refine_ls_wR_factor_gt 0.1901
_refine_ls_wR_factor_ref 0.1915
_reflns_Friedel_coverage 0.000
_reflns_number_gt 6135
_reflns_number_total 6460
_reflns_threshold_expression 'I > 2\s(I)'
_cod_data_source_file d1dt01918j2.cif
_cod_data_source_block 050517a_ying
_cod_depositor_comments 'Adding full bibliography for 7708063--7708064.cif.'
_cod_database_code 7708064
_shelx_shelxl_version_number 2016/6
_shelx_space_group_comment
;
The symmetry employed for this shelxl refinement is uniquely defined
by the following loop, which should always be used as a source of
symmetry information in preference to the above space-group names.
They are only intended as comments.
;

loop_
_space_group_symop_operation_xyz
'x, y, z'
'-x, -y, -z'

loop_
_atom_site_label
_atom_site_type_symbol
_atom_site_fract_x
_atom_site_fract_y
_atom_site_fract_z
_atom_site_U_iso_or_equiv
_atom_site_adp_type
_atom_site_occupancy
_atom_site_site_symmetry_order
_atom_site_calc_flag
_atom_site_refinement_flags_posn
_atom_site_refinement_flags_adp
_atom_site_refinement_flags_occupancy
_atom_site_disorder_assembly
_atom_site_disorder_group
Ru1 Ru 0.66736(5) 0.82616(4) 0.21488(3) 0.02339(17) Uani 1 1 d . . . . .
O1 O 0.5741(6) 0.9059(5) 0.0527(3) 0.0454(13) Uani 1 1 d . . . . .
O2 O 0.4349(6) 1.0700(5) 0.1931(4) 0.0431(13) Uani 1 1 d . . . . .
H2 H 0.484872 1.022989 0.155072 0.065 Uiso 1 1 calc R U . . .
O3 O 0.7450(5) 0.6568(4) 0.1688(3) 0.0293(10) Uani 1 1 d . . . . .
N1 N 0.6083(6) 0.8834(5) 0.1182(4) 0.0301(12) Uani 1 1 d . . . . .
N2 N 0.6184(5) 0.9761(5) 0.3073(3) 0.0231(11) Uani 1 1 d . . . . .
N3 N 0.7398(5) 0.7388(5) 0.3184(3) 0.0236(11) Uani 1 1 d . . . . .
N4 N 0.8558(6) 0.8565(5) 0.1709(4) 0.0290(12) Uani 1 1 d . . . . .
N5 N 0.4873(5) 0.7791(5) 0.2614(3) 0.0243(11) Uani 1 1 d . . . . .
C1 C 0.5612(7) 1.0986(6) 0.2999(4) 0.0288(14) Uani 1 1 d . . . . .
C2 C 0.5577(8) 1.1778(6) 0.3651(5) 0.0379(17) Uani 1 1 d . . . . .
H2A H 0.518338 1.262963 0.358342 0.045 Uiso 1 1 calc R U . . .
C3 C 0.6090(8) 1.1361(7) 0.4377(5) 0.0385(17) Uani 1 1 d . . . . .
H3 H 0.608298 1.191459 0.480855 0.046 Uiso 1 1 calc R U . . .
C4 C 0.6626(7) 1.0115(6) 0.4481(5) 0.0325(15) Uani 1 1 d . . . . .
H4 H 0.697558 0.979448 0.499015 0.039 Uiso 1 1 calc R U . . .
C5 C 0.6643(6) 0.9347(6) 0.3832(4) 0.0234(12) Uani 1 1 d . . . . .
C6 C 0.7237(6) 0.8007(6) 0.3911(4) 0.0248(13) Uani 1 1 d . . . . .
C7 C 0.7632(7) 0.7400(6) 0.4640(5) 0.0297(14) Uani 1 1 d . . . . .
H7 H 0.749790 0.782554 0.516193 0.036 Uiso 1 1 calc R U . . .
C8 C 0.8234(7) 0.6147(6) 0.4600(5) 0.0297(14) Uani 1 1 d . . . . .
H8 H 0.851848 0.571383 0.509934 0.036 Uiso 1 1 calc R U . . .
C9 C 0.8423(7) 0.5528(6) 0.3847(5) 0.0321(15) Uani 1 1 d . . . . .
H9 H 0.884741 0.467504 0.382011 0.039 Uiso 1 1 calc R U . . .
C10 C 0.7984(6) 0.6170(6) 0.3128(4) 0.0272(13) Uani 1 1 d . . . . .
C11 C 0.6179(10) 1.1628(8) 0.1489(5) 0.053(2) Uani 1 1 d . . . . .
H11A H 0.681893 1.082364 0.139859 0.079 Uiso 1 1 calc R U . . .
H11B H 0.662494 1.220876 0.166682 0.079 Uiso 1 1 calc R U . . .
H11C H 0.583444 1.192228 0.095293 0.079 Uiso 1 1 calc R U . . .
C12 C 0.5045(8) 1.1520(7) 0.2177(5) 0.0386(17) Uani 1 1 d . . . . .
C13 C 0.4044(10) 1.2780(7) 0.2329(6) 0.050(2) Uani 1 1 d . . . . .
H13A H 0.365267 1.306036 0.180667 0.076 Uiso 1 1 calc R U . . .
H13B H 0.450476 1.336838 0.247565 0.076 Uiso 1 1 calc R U . . .
H13C H 0.333490 1.271369 0.280325 0.076 Uiso 1 1 calc R U . . .
C14 C 0.9617(9) 0.5243(10) 0.1872(6) 0.059(3) Uani 1 1 d . . . . .
H14A H 0.972426 0.489797 0.130158 0.088 Uiso 1 1 calc R U . . .
H14B H 1.009242 0.462478 0.225110 0.088 Uiso 1 1 calc R U . . .
H14C H 0.998434 0.595891 0.182239 0.088 Uiso 1 1 calc R U . . .
C15 C 0.8125(7) 0.5634(6) 0.2247(5) 0.0344(16) Uani 1 1 d . . . . .
C16 C 0.7507(11) 0.4547(7) 0.2316(6) 0.055(2) Uani 1 1 d . . . . .
H16A H 0.656274 0.481656 0.256631 0.082 Uiso 1 1 calc R U . . .
H16B H 0.797636 0.390516 0.268400 0.082 Uiso 1 1 calc R U . . .
H16C H 0.758591 0.422291 0.174270 0.082 Uiso 1 1 calc R U . . .
C17 C 0.9222(7) 0.9073(6) 0.2184(5) 0.0312(14) Uani 1 1 d . . . . .
H17 H 0.878743 0.937100 0.273474 0.037 Uiso 1 1 calc R U . . .
C18 C 1.0499(8) 0.9182(7) 0.1910(5) 0.0379(17) Uani 1 1 d . . . . .
H18 H 1.092765 0.952845 0.227818 0.045 Uiso 1 1 calc R U . . .
C19 C 1.1157(8) 0.8795(7) 0.1112(5) 0.0394(17) Uani 1 1 d . . . . .
C20 C 1.0464(9) 0.8303(9) 0.0607(6) 0.052(2) Uani 1 1 d . . . . .
H20 H 1.087360 0.802319 0.004734 0.062 Uiso 1 1 calc R U . . .
C21 C 0.9195(8) 0.8220(9) 0.0915(5) 0.046(2) Uani 1 1 d . . . . .
H21 H 0.873870 0.790225 0.054868 0.055 Uiso 1 1 calc R U . . .
C22 C 1.2566(9) 0.8874(9) 0.0806(6) 0.052(2) Uani 1 1 d . . . . .
H22A H 1.311633 0.807380 0.059534 0.079 Uiso 1 1 calc R U . . .
H22B H 1.293011 0.911243 0.128311 0.079 Uiso 1 1 calc R U . . .
H22C H 1.256906 0.948726 0.034022 0.079 Uiso 1 1 calc R U . . .
C23 C 0.3969(7) 0.8384(6) 0.3246(5) 0.0313(15) Uani 1 1 d . . . . .
H23 H 0.411868 0.908014 0.348034 0.038 Uiso 1 1 calc R U . . .
C24 C 0.2832(7) 0.8030(7) 0.3573(5) 0.0338(15) Uani 1 1 d . . . . .
H24 H 0.222872 0.846350 0.403547 0.041 Uiso 1 1 calc R U . . .
C25 C 0.2560(7) 0.7032(6) 0.3226(5) 0.0304(15) Uani 1 1 d . . . . .
C26 C 0.3457(8) 0.6461(7) 0.2551(5) 0.0369(16) Uani 1 1 d . . . . .
H26 H 0.329741 0.579593 0.228353 0.044 Uiso 1 1 calc R U . . .
C27 C 0.4607(7) 0.6853(6) 0.2252(5) 0.0307(14) Uani 1 1 d . . . . .
H27 H 0.521763 0.644627 0.178214 0.037 Uiso 1 1 calc R U . . .
C28 C 0.1345(8) 0.6603(8) 0.3596(6) 0.0444(19) Uani 1 1 d . . . . .
H28A H 0.141119 0.631110 0.418822 0.067 Uiso 1 1 calc R U . . .
H28B H 0.128664 0.593342 0.325023 0.067 Uiso 1 1 calc R U . . .
H28C H 0.054418 0.728437 0.358913 0.067 Uiso 1 1 calc R U . . .
P1 P 0.0296(2) 0.16337(18) 0.37643(13) 0.0392(5) Uani 1 1 d . . . . .
F1 F 0.0719(6) 0.2886(4) 0.3794(4) 0.0582(14) Uani 1 1 d . . . . .
F2 F -0.0079(6) 0.0371(5) 0.3713(3) 0.0582(13) Uani 1 1 d . . . . .
F3 F 0.0360(8) 0.1402(6) 0.4744(4) 0.081(2) Uani 1 1 d . . . . .
F4 F 0.0241(10) 0.1878(7) 0.2777(4) 0.103(3) Uani 1 1 d . . . . .
F5 F 0.1831(6) 0.0950(6) 0.3567(6) 0.101(3) Uani 1 1 d . . . . .
F6 F -0.1219(6) 0.2355(6) 0.3969(6) 0.097(2) Uani 1 1 d . . . . .
P2 P 0.500000 0.500000 0.000000 0.0442(7) Uani 1 2 d S . P . .
F7 F 0.3553(7) 0.5332(7) 0.0546(5) 0.090(2) Uani 1 1 d . . . . .
F8 F 0.5590(9) 0.4582(6) 0.0848(4) 0.091(2) Uani 1 1 d . . . . .
F9 F 0.5129(6) 0.6347(4) 0.0129(3) 0.0601(14) Uani 1 1 d . . . . .
P3 P 0.500000 0.500000 0.500000 0.0307(5) Uani 1 2 d S . P . .
F10 F 0.4241(5) 0.4598(4) 0.4312(3) 0.0503(12) Uani 1 1 d . . . . .
F11 F 0.5290(4) 0.6095(4) 0.4366(3) 0.0432(11) Uani 1 1 d . . . . .
F12 F 0.6363(5) 0.4104(4) 0.4577(4) 0.0514(12) Uani 1 1 d . . . . .
O4 O 0.7923(8) 0.8210(7) 0.8804(5) 0.074(2) Uani 1 1 d G . . . .
H4A H 0.864808 0.795351 0.843797 0.111 Uiso 1 1 d G U . . .
H4B H 0.787657 0.765851 0.920813 0.111 Uiso 1 1 d G U . . .
O5 O 0.8103(8) 0.6191(8) 0.9920(4) 0.0672(19) Uani 1 1 d G . . . .
H5A H 0.809334 0.617333 1.047238 0.101 Uiso 1 1 d G U . . .
H5B H 0.752962 0.582087 0.980065 0.101 Uiso 1 1 d G U . . .

loop_
_atom_site_aniso_label
_atom_site_aniso_U_11
_atom_site_aniso_U_22
_atom_site_aniso_U_33
_atom_site_aniso_U_23
_atom_site_aniso_U_13
_atom_site_aniso_U_12
Ru1 0.0258(3) 0.0209(3) 0.0263(3) 0.00108(18) -0.00835(19) -0.00865(19)
O1 0.053(3) 0.052(3) 0.036(3) 0.009(2) -0.021(3) -0.014(3)
O2 0.053(3) 0.029(3) 0.049(3) 0.000(2) -0.025(3) -0.002(2)
O3 0.031(2) 0.025(2) 0.033(2) -0.0032(19) -0.0097(19) -0.0065(19)
N1 0.033(3) 0.029(3) 0.030(3) 0.002(2) -0.005(2) -0.013(2)
N2 0.027(3) 0.019(2) 0.027(3) 0.000(2) -0.004(2) -0.011(2)
N3 0.023(3) 0.020(3) 0.032(3) 0.004(2) -0.009(2) -0.011(2)
N4 0.027(3) 0.029(3) 0.032(3) -0.002(2) -0.002(2) -0.011(2)
N5 0.026(3) 0.022(3) 0.028(3) 0.002(2) -0.012(2) -0.006(2)
C1 0.034(3) 0.019(3) 0.035(4) 0.001(3) -0.008(3) -0.009(3)
C2 0.050(4) 0.019(3) 0.045(4) 0.000(3) -0.007(3) -0.010(3)
C3 0.054(5) 0.028(4) 0.039(4) -0.008(3) -0.012(3) -0.016(3)
C4 0.041(4) 0.026(3) 0.034(4) 0.000(3) -0.011(3) -0.012(3)
C5 0.026(3) 0.020(3) 0.028(3) 0.001(2) -0.005(2) -0.012(2)
C6 0.023(3) 0.021(3) 0.033(3) 0.002(3) -0.005(3) -0.010(2)
C7 0.030(3) 0.030(3) 0.034(3) 0.006(3) -0.013(3) -0.013(3)
C8 0.030(3) 0.026(3) 0.041(4) 0.012(3) -0.017(3) -0.018(3)
C9 0.026(3) 0.026(3) 0.045(4) 0.007(3) -0.012(3) -0.007(3)
C10 0.026(3) 0.020(3) 0.037(4) 0.003(3) -0.008(3) -0.008(3)
C11 0.076(6) 0.036(4) 0.039(4) 0.012(3) -0.005(4) -0.008(4)
C12 0.050(5) 0.027(4) 0.040(4) 0.005(3) -0.015(3) -0.010(3)
C13 0.064(6) 0.029(4) 0.058(5) 0.003(4) -0.027(4) -0.003(4)
C14 0.039(5) 0.072(6) 0.051(5) -0.019(5) -0.009(4) 0.015(4)
C15 0.036(4) 0.028(3) 0.043(4) -0.004(3) -0.014(3) -0.009(3)
C16 0.084(7) 0.022(4) 0.072(6) 0.007(4) -0.045(5) -0.020(4)
C17 0.031(3) 0.032(4) 0.034(4) -0.002(3) -0.005(3) -0.015(3)
C18 0.035(4) 0.038(4) 0.045(4) -0.005(3) -0.003(3) -0.019(3)
C19 0.042(4) 0.030(4) 0.049(4) 0.002(3) 0.000(3) -0.020(3)
C20 0.048(5) 0.066(6) 0.041(4) -0.016(4) 0.012(4) -0.023(4)
C21 0.039(4) 0.064(5) 0.040(4) -0.018(4) 0.002(3) -0.023(4)
C22 0.039(4) 0.060(6) 0.060(5) -0.003(4) 0.008(4) -0.025(4)
C23 0.031(3) 0.028(3) 0.037(4) -0.001(3) -0.009(3) -0.008(3)
C24 0.026(3) 0.038(4) 0.037(4) -0.001(3) -0.003(3) -0.009(3)
C25 0.028(3) 0.029(3) 0.041(4) 0.010(3) -0.014(3) -0.015(3)
C26 0.041(4) 0.031(4) 0.047(4) -0.003(3) -0.008(3) -0.023(3)
C27 0.033(4) 0.028(3) 0.038(4) -0.005(3) -0.009(3) -0.017(3)
C28 0.038(4) 0.047(5) 0.059(5) 0.005(4) -0.012(4) -0.028(4)
P1 0.0406(11) 0.0344(10) 0.0420(11) 0.0014(8) -0.0141(8) -0.0042(8)
F1 0.066(3) 0.035(2) 0.080(4) 0.008(2) -0.032(3) -0.013(2)
F2 0.084(4) 0.049(3) 0.052(3) 0.002(2) -0.018(3) -0.029(3)
F3 0.130(6) 0.090(5) 0.051(3) 0.011(3) -0.033(4) -0.066(4)
F4 0.194(9) 0.092(5) 0.048(3) 0.015(3) -0.036(4) -0.075(6)
F5 0.055(4) 0.044(3) 0.180(8) 0.006(4) 0.027(4) 0.000(3)
F6 0.045(3) 0.069(4) 0.165(8) -0.003(5) -0.013(4) 0.004(3)
P2 0.068(2) 0.0305(14) 0.0355(14) -0.0003(11) -0.0176(14) -0.0097(13)
F7 0.083(5) 0.082(5) 0.110(6) -0.043(4) 0.005(4) -0.032(4)
F8 0.172(8) 0.053(3) 0.067(4) 0.016(3) -0.070(5) -0.034(4)
F9 0.092(4) 0.035(3) 0.058(3) 0.001(2) -0.024(3) -0.017(3)
P3 0.0290(12) 0.0208(11) 0.0439(14) 0.0005(10) -0.0059(10) -0.0092(9)
F10 0.064(3) 0.040(2) 0.060(3) 0.005(2) -0.027(2) -0.027(2)
F11 0.043(2) 0.029(2) 0.061(3) 0.014(2) -0.011(2) -0.0170(19)
F12 0.038(2) 0.031(2) 0.078(3) -0.002(2) 0.006(2) -0.0061(19)
O4 0.071(5) 0.066(5) 0.076(5) 0.006(4) -0.014(4) -0.001(4)
O5 0.082(5) 0.082(5) 0.047(4) -0.006(4) -0.010(4) -0.037(4)

loop_
_atom_type_symbol
_atom_type_description
_atom_type_scat_dispersion_real
_atom_type_scat_dispersion_imag
_atom_type_scat_source
C C 0.0181 0.0091 'International Tables Vol C Tables 4.2.6.8 and 6.1.1.4'
N N 0.0311 0.0180 'International Tables Vol C Tables 4.2.6.8 and 6.1.1.4'
O O 0.0492 0.0322 'International Tables Vol C Tables 4.2.6.8 and 6.1.1.4'
F F 0.0727 0.0534 'International Tables Vol C Tables 4.2.6.8 and 6.1.1.4'
P P 0.2955 0.4335 'International Tables Vol C Tables 4.2.6.8 and 6.1.1.4'
Ru Ru 0.0552 3.2960 'International Tables Vol C Tables 4.2.6.8 and 6.1.1.4'
H H 0.0000 0.0000 'International Tables Vol C Tables 4.2.6.8 and 6.1.1.4'

loop_
_geom_angle_atom_site_label_1
_geom_angle_atom_site_label_2
_geom_angle_atom_site_label_3
_geom_angle
_geom_angle_site_symmetry_1
_geom_angle_site_symmetry_3
_geom_angle_publ_flag
N1 Ru1 O3 92.7(2) . . ?
N1 Ru1 N3 172.4(2) . . ?
O3 Ru1 N3 79.9(2) . . ?
N1 Ru1 N4 92.3(2) . . ?
O3 Ru1 N4 86.4(2) . . ?
N3 Ru1 N4 88.6(2) . . ?
N1 Ru1 N5 90.8(2) . . ?
O3 Ru1 N5 89.3(2) . . ?
N3 Ru1 N5 87.8(2) . . ?
N4 Ru1 N5 174.8(2) . . ?
N1 Ru1 N2 109.4(2) . . ?
O3 Ru1 N2 157.88(19) . . ?
N3 Ru1 N2 78.0(2) . . ?
N4 Ru1 N2 91.4(2) . . ?
N5 Ru1 N2 91.6(2) . . ?
C12 O2 H2 109.5 . . ?
C15 O3 Ru1 117.7(4) . . ?
O1 N1 Ru1 171.6(6) . . ?
C1 N2 C5 117.0(5) . . ?
C1 N2 Ru1 131.9(4) . . ?
C5 N2 Ru1 110.9(4) . . ?
C6 N3 C10 122.5(6) . . ?
C6 N3 Ru1 119.7(4) . . ?
C10 N3 Ru1 117.8(4) . . ?
C17 N4 C21 115.7(6) . . ?
C17 N4 Ru1 124.1(5) . . ?
C21 N4 Ru1 120.2(5) . . ?
C23 N5 C27 117.9(6) . . ?
C23 N5 Ru1 123.3(4) . . ?
C27 N5 Ru1 118.8(5) . . ?
N2 C1 C2 120.5(6) . . ?
N2 C1 C12 120.3(6) . . ?
C2 C1 C12 119.1(6) . . ?
C3 C2 C1 121.6(7) . . ?
C3 C2 H2A 119.2 . . ?
C1 C2 H2A 119.2 . . ?
C2 C3 C4 118.8(7) . . ?
C2 C3 H3 120.6 . . ?
C4 C3 H3 120.6 . . ?
C5 C4 C3 118.8(7) . . ?
C5 C4 H4 120.6 . . ?
C3 C4 H4 120.6 . . ?
N2 C5 C4 123.2(6) . . ?
N2 C5 C6 116.4(5) . . ?
C4 C5 C6 120.4(6) . . ?
N3 C6 C7 120.1(6) . . ?
N3 C6 C5 114.5(6) . . ?
C7 C6 C5 125.4(6) . . ?
C6 C7 C8 118.5(7) . . ?
C6 C7 H7 120.7 . . ?
C8 C7 H7 120.7 . . ?
C9 C8 C7 120.8(6) . . ?
C9 C8 H8 119.6 . . ?
C7 C8 H8 119.6 . . ?
C8 C9 C10 118.9(6) . . ?
C8 C9 H9 120.6 . . ?
C10 C9 H9 120.6 . . ?
N3 C10 C9 119.2(6) . . ?
N3 C10 C15 115.2(6) . . ?
C9 C10 C15 125.7(6) . . ?
C12 C11 H11A 109.5 . . ?
C12 C11 H11B 109.5 . . ?
H11A C11 H11B 109.5 . . ?
C12 C11 H11C 109.5 . . ?
H11A C11 H11C 109.5 . . ?
H11B C11 H11C 109.5 . . ?
O2 C12 C11 111.1(7) . . ?
O2 C12 C13 107.8(7) . . ?
C11 C12 C13 109.8(7) . . ?
O2 C12 C1 107.5(6) . . ?
C11 C12 C1 108.8(7) . . ?
C13 C12 C1 111.8(6) . . ?
C12 C13 H13A 109.5 . . ?
C12 C13 H13B 109.5 . . ?
H13A C13 H13B 109.5 . . ?
C12 C13 H13C 109.5 . . ?
H13A C13 H13C 109.5 . . ?
H13B C13 H13C 109.5 . . ?
C15 C14 H14A 109.5 . . ?
C15 C14 H14B 109.5 . . ?
H14A C14 H14B 109.5 . . ?
C15 C14 H14C 109.5 . . ?
H14A C14 H14C 109.5 . . ?
H14B C14 H14C 109.5 . . ?
O3 C15 C10 109.1(5) . . ?
O3 C15 C16 109.3(6) . . ?
C10 C15 C16 110.3(7) . . ?
O3 C15 C14 108.5(7) . . ?
C10 C15 C14 108.5(6) . . ?
C16 C15 C14 111.1(7) . . ?
C15 C16 H16A 109.5 . . ?
C15 C16 H16B 109.5 . . ?
H16A C16 H16B 109.5 . . ?
C15 C16 H16C 109.5 . . ?
H16A C16 H16C 109.5 . . ?
H16B C16 H16C 109.5 . . ?
N4 C17 C18 123.3(7) . . ?
N4 C17 H17 118.3 . . ?
C18 C17 H17 118.3 . . ?
C19 C18 C17 120.6(7) . . ?
C19 C18 H18 119.7 . . ?
C17 C18 H18 119.7 . . ?
C18 C19 C20 116.5(7) . . ?
C18 C19 C22 121.7(8) . . ?
C20 C19 C22 121.8(8) . . ?
C21 C20 C19 120.2(8) . . ?
C21 C20 H20 119.9 . . ?
C19 C20 H20 119.9 . . ?
N4 C21 C20 123.6(8) . . ?
N4 C21 H21 118.2 . . ?
C20 C21 H21 118.2 . . ?
C19 C22 H22A 109.5 . . ?
C19 C22 H22B 109.5 . . ?
H22A C22 H22B 109.5 . . ?
C19 C22 H22C 109.5 . . ?
H22A C22 H22C 109.5 . . ?
H22B C22 H22C 109.5 . . ?
N5 C23 C24 122.8(7) . . ?
N5 C23 H23 118.6 . . ?
C24 C23 H23 118.6 . . ?
C23 C24 C25 120.2(7) . . ?
C23 C24 H24 119.9 . . ?
C25 C24 H24 119.9 . . ?
C26 C25 C24 117.0(6) . . ?
C26 C25 C28 122.1(7) . . ?
C24 C25 C28 120.9(7) . . ?
C25 C26 C27 120.3(6) . . ?
C25 C26 H26 119.8 . . ?
C27 C26 H26 119.8 . . ?
N5 C27 C26 121.8(7) . . ?
N5 C27 H27 119.1 . . ?
C26 C27 H27 119.1 . . ?
C25 C28 H28A 109.5 . . ?
C25 C28 H28B 109.5 . . ?
H28A C28 H28B 109.5 . . ?
C25 C28 H28C 109.5 . . ?
H28A C28 H28C 109.5 . . ?
H28B C28 H28C 109.5 . . ?
F3 P1 F4 179.4(4) . . ?
F3 P1 F6 90.6(5) . . ?
F4 P1 F6 89.6(5) . . ?
F3 P1 F5 89.0(5) . . ?
F4 P1 F5 90.8(5) . . ?
F6 P1 F5 178.0(4) . . ?
F3 P1 F2 90.2(3) . . ?
F4 P1 F2 90.4(3) . . ?
F6 P1 F2 91.7(4) . . ?
F5 P1 F2 90.2(4) . . ?
F3 P1 F1 90.7(3) . . ?
F4 P1 F1 88.7(3) . . ?
F6 P1 F1 90.0(4) . . ?
F5 P1 F1 88.0(3) . . ?
F2 P1 F1 178.1(3) . . ?
F8 P2 F8 180.0 . 2_665 ?
F8 P2 F7 89.0(5) . . ?
F8 P2 F7 91.0(5) 2_665 . ?
F8 P2 F7 91.0(5) . 2_665 ?
F8 P2 F7 89.0(5) 2_665 2_665 ?
F7 P2 F7 180.0 . 2_665 ?
F8 P2 F9 89.1(3) . . ?
F8 P2 F9 90.9(3) 2_665 . ?
F7 P2 F9 90.2(3) . . ?
F7 P2 F9 89.8(3) 2_665 . ?
F8 P2 F9 90.9(3) . 2_665 ?
F8 P2 F9 89.1(3) 2_665 2_665 ?
F7 P2 F9 89.8(3) . 2_665 ?
F7 P2 F9 90.2(3) 2_665 2_665 ?
F9 P2 F9 180.0 . 2_665 ?
F12 P3 F12 180.0 2_666 . ?
F12 P3 F10 90.0(3) 2_666 . ?
F12 P3 F10 90.0(3) . . ?
F12 P3 F10 90.0(3) 2_666 2_666 ?
F12 P3 F10 90.0(3) . 2_666 ?
F10 P3 F10 180.0(2) . 2_666 ?
F12 P3 F11 90.4(2) 2_666 2_666 ?
F12 P3 F11 89.6(2) . 2_666 ?
F10 P3 F11 90.0(2) . 2_666 ?
F10 P3 F11 90.0(2) 2_666 2_666 ?
F12 P3 F11 89.6(2) 2_666 . ?
F12 P3 F11 90.4(2) . . ?
F10 P3 F11 90.0(2) . . ?
F10 P3 F11 90.0(2) 2_666 . ?
F11 P3 F11 180.0 2_666 . ?
H4A O4 H4B 109.5 . . ?
H5A O5 H5B 109.5 . . ?

loop_
_geom_bond_atom_site_label_1
_geom_bond_atom_site_label_2
_geom_bond_distance
_geom_bond_site_symmetry_2
_geom_bond_publ_flag
Ru1 N1 1.763(6) . ?
Ru1 O3 2.003(4) . ?
Ru1 N3 2.010(5) . ?
Ru1 N4 2.101(6) . ?
Ru1 N5 2.107(5) . ?
Ru1 N2 2.205(5) . ?
O1 N1 1.142(8) . ?
O2 C12 1.430(10) . ?
O2 H2 0.8400 . ?
O3 C15 1.448(8) . ?
N2 C1 1.363(8) . ?
N2 C5 1.375(8) . ?
N3 C6 1.344(9) . ?
N3 C10 1.354(8) . ?
N4 C17 1.348(9) . ?
N4 C21 1.348(10) . ?
N5 C23 1.335(9) . ?
N5 C27 1.348(8) . ?
C1 C2 1.395(10) . ?
C1 C12 1.540(10) . ?
C2 C3 1.353(11) . ?
C2 H2A 0.9500 . ?
C3 C4 1.384(10) . ?
C3 H3 0.9500 . ?
C4 C5 1.377(9) . ?
C4 H4 0.9500 . ?
C5 C6 1.484(9) . ?
C6 C7 1.371(9) . ?
C7 C8 1.392(10) . ?
C7 H7 0.9500 . ?
C8 C9 1.376(10) . ?
C8 H8 0.9500 . ?
C9 C10 1.386(10) . ?
C9 H9 0.9500 . ?
C10 C15 1.519(10) . ?
C11 C12 1.501(12) . ?
C11 H11A 0.9800 . ?
C11 H11B 0.9800 . ?
C11 H11C 0.9800 . ?
C12 C13 1.536(11) . ?
C13 H13A 0.9800 . ?
C13 H13B 0.9800 . ?
C13 H13C 0.9800 . ?
C14 C15 1.538(11) . ?
C14 H14A 0.9800 . ?
C14 H14B 0.9800 . ?
C14 H14C 0.9800 . ?
C15 C16 1.528(10) . ?
C16 H16A 0.9800 . ?
C16 H16B 0.9800 . ?
C16 H16C 0.9800 . ?
C17 C18 1.377(10) . ?
C17 H17 0.9500 . ?
C18 C19 1.369(11) . ?
C18 H18 0.9500 . ?
C19 C20 1.392(12) . ?
C19 C22 1.507(11) . ?
C20 C21 1.369(12) . ?
C20 H20 0.9500 . ?
C21 H21 0.9500 . ?
C22 H22A 0.9800 . ?
C22 H22B 0.9800 . ?
C22 H22C 0.9800 . ?
C23 C24 1.373(10) . ?
C23 H23 0.9500 . ?
C24 C25 1.399(10) . ?
C24 H24 0.9500 . ?
C25 C26 1.368(11) . ?
C25 C28 1.504(10) . ?
C26 C27 1.399(10) . ?
C26 H26 0.9500 . ?
C27 H27 0.9500 . ?
C28 H28A 0.9800 . ?
C28 H28B 0.9800 . ?
C28 H28C 0.9800 . ?
P1 F3 1.562(6) . ?
P1 F4 1.573(6) . ?
P1 F6 1.575(6) . ?
P1 F5 1.582(6) . ?
P1 F2 1.590(5) . ?
P1 F1 1.600(5) . ?
P2 F8 1.562(6) . ?
P2 F8 1.562(6) 2_665 ?
P2 F7 1.582(7) . ?
P2 F7 1.582(7) 2_665 ?
P2 F9 1.594(5) . ?
P2 F9 1.594(5) 2_665 ?
P3 F12 1.588(4) 2_666 ?
P3 F12 1.588(4) . ?
P3 F10 1.600(5) . ?
P3 F10 1.600(5) 2_666 ?
P3 F11 1.606(4) 2_666 ?
P3 F11 1.606(4) . ?
O4 H4A 0.8699 . ?
O4 H4B 0.8700 . ?
O5 H5A 0.8698 . ?
O5 H5B 0.8701 . ?
